data_1568534
loop_
_publ_author_name
'Rothbaum, Jacob O.'
'Motta, Alessandro'
'Kratish, Yosi'
'Marks, Tobin J.'

_publ_section_title
;
 Mechanistic study of homoleptic trisamidolanthanide-catalyzed aldehyde
 and ketone hydroboration. Chemically non-innocent ligand participation.
;
_journal_issue 12
_journal_name_full 'Chemical science'
_journal_page_first 3247
_journal_page_last 3256
_journal_paper_doi 10.1039/d2sc06442a
_journal_volume 14
_journal_year 2023
_chemical_formula_moiety 'C22 H50 La N3 O Si5'
_chemical_formula_sum 'C22 H50 La N3 O Si5'
_chemical_formula_weight 652.01
_space_group_crystal_system monoclinic
_space_group_IT_number 14
_space_group_name_Hall '-P 2ybc'
_space_group_name_H-M_alt 'P 1 21/c 1'
_atom_sites_solution_hydrogens geom
_atom_sites_solution_primary dual
_audit_creation_date 2022-04-26
_audit_creation_method
;
Olex2 1.5
(compiled 2022.04.07 svn.rca3783a0 for OlexSys, GUI svn.r6498)
;
_audit_update_record
;
2022-08-10 deposited with the CCDC.	2023-02-24 downloaded from the CCDC.
;
_cell_angle_alpha 90
_cell_angle_beta 90.8294(13)
_cell_angle_gamma 90
_cell_formula_units_Z 8
_cell_length_a 21.1647(3)
_cell_length_b 15.1053(2)
_cell_length_c 21.1116(3)
_cell_measurement_reflns_used 48047
_cell_measurement_temperature 100.0(2)
_cell_measurement_theta_max 31.0020
_cell_measurement_theta_min 2.3440
_cell_volume 6748.65(16)
_computing_cell_refinement 'CrysAlisPro 1.171.42.53a (Rigaku OD, 2022)'
_computing_data_collection 'CrysAlisPro 1.171.42.53a (Rigaku OD, 2022)'
_computing_data_reduction 'CrysAlisPro 1.171.42.53a (Rigaku OD, 2022)'
_computing_molecular_graphics 'Olex2 1.5 (Dolomanov et al., 2009)'
_computing_publication_material 'Olex2 1.5 (Dolomanov et al., 2009)'
_computing_structure_refinement 'XL  (Sheldrick, 2008)'
_computing_structure_solution 'SHELXT  (Sheldrick, 2015)'
_diffrn_ambient_environment N~2~
_diffrn_ambient_temperature 100.0(2)
_diffrn_detector 'Hybrid Pixel Array Detector'
_diffrn_detector_area_resol_mean 10.0000
_diffrn_detector_type HyPix
_diffrn_measured_fraction_theta_full 0.999
_diffrn_measured_fraction_theta_max 0.820
_diffrn_measurement_details
;
List of Runs (angles in degrees, time in seconds):

  # Type    Start    End  Width  t~exp~   \w     \q     \k     \f   Frames
#--------------------------------------------------------------------------
  1  \w    -77.00  11.00   0.50   10.00    --   -5.46 -61.00  28.00  176
  2  \w    -23.00  39.00   0.50   10.00    --    5.07 -99.00-150.00  124
  3  \w      9.00  77.00   0.50   10.00    --    5.07  61.00 166.00  136
  4  \w    -20.00   5.00   0.50   10.00    --    5.07 -19.00  30.00   50
  5  \w    -23.00  31.00   0.50   10.00    --    5.07 -99.00   0.00  108
  6  \w    -68.00 -25.00   0.50   10.00    --    5.07 -37.00 120.00   86
;
_diffrn_measurement_device 'four-circle diffractometer'
_diffrn_measurement_device_type 'XtaLAB Synergy, Single source at offset/far, HyPix'
_diffrn_measurement_method '\w scans'
_diffrn_orient_matrix_type 'CrysAlisPro convention (1999,Acta A55,543-557)'
_diffrn_orient_matrix_UB_11 -0.0146781000
_diffrn_orient_matrix_UB_12 0.0042673000
_diffrn_orient_matrix_UB_13 -0.0302525000
_diffrn_orient_matrix_UB_21 -0.0219836000
_diffrn_orient_matrix_UB_22 -0.0334461000
_diffrn_orient_matrix_UB_23 0.0080283000
_diffrn_orient_matrix_UB_31 -0.0206039000
_diffrn_orient_matrix_UB_32 0.0327000000
_diffrn_orient_matrix_UB_33 0.0122020000
_diffrn_radiation_monochromator mirror
_diffrn_radiation_probe x-ray
_diffrn_radiation_type 'Mo K\a'
_diffrn_radiation_wavelength 0.71073
_diffrn_reflns_av_R_equivalents 0.0556
_diffrn_reflns_av_unetI/netI 0.0434
_diffrn_reflns_Laue_measured_fraction_full 0.999
_diffrn_reflns_Laue_measured_fraction_max 0.820
_diffrn_reflns_limit_h_max 27
_diffrn_reflns_limit_h_min -30
_diffrn_reflns_limit_k_max 21
_diffrn_reflns_limit_k_min -21
_diffrn_reflns_limit_l_max 28
_diffrn_reflns_limit_l_min -28
_diffrn_reflns_number 80750
_diffrn_reflns_point_group_measured_fraction_full 0.999
_diffrn_reflns_point_group_measured_fraction_max 0.820
_diffrn_reflns_theta_full 25.242
_diffrn_reflns_theta_max 30.984
_diffrn_reflns_theta_min 2.144
_diffrn_source 'micro-focus sealed X-ray tube'
_diffrn_source_type 'PhotonJet (Mo) X-ray Source'
_exptl_absorpt_coefficient_mu 1.461
_exptl_absorpt_correction_T_max 1.000
_exptl_absorpt_correction_T_min 0.791
_exptl_absorpt_correction_type gaussian
_exptl_absorpt_process_details
;
CrysAlisPro 1.171.42.53a (Rigaku Oxford Diffraction, 2022)
Numerical absorption correction based on gaussian integration over
a multifaceted crystal model
Empirical absorption correction using spherical harmonics,
implemented in SCALE3 ABSPACK scaling algorithm.
;
_exptl_crystal_colour colourless
_exptl_crystal_colour_primary colourless
_exptl_crystal_density_diffrn 1.283
_exptl_crystal_description block
_exptl_crystal_F_000 2704
_exptl_crystal_recrystallization_method 'The material was recrystallised from --- by as supplied'
_exptl_crystal_size_max 0.165
_exptl_crystal_size_mid 0.086
_exptl_crystal_size_min 0.05
_refine_diff_density_max 1.736
_refine_diff_density_min -1.080
_refine_diff_density_rms 0.103
_refine_ls_extinction_method none
_refine_ls_goodness_of_fit_ref 1.048
_refine_ls_hydrogen_treatment constr
_refine_ls_matrix_type full
_refine_ls_number_parameters 695
_refine_ls_number_reflns 17623
_refine_ls_number_restraints 210
_refine_ls_restrained_S_all 1.065
_refine_ls_R_factor_all 0.0562
_refine_ls_R_factor_gt 0.0372
_refine_ls_shift/su_max 0.005
_refine_ls_shift/su_mean 0.000
_refine_ls_structure_factor_coef Fsqd
_refine_ls_weighting_details 'w=1/[\s^2^(Fo^2^)+(0.0303P)^2^+11.0841P] where P=(Fo^2^+2Fc^2^)/3'
_refine_ls_weighting_scheme calc
_refine_ls_wR_factor_gt 0.0842
_refine_ls_wR_factor_ref 0.0934
_reflns_Friedel_coverage 0.000
_reflns_number_gt 13294
_reflns_number_total 17623
_reflns_threshold_expression 'I > 2\s(I)'
_cod_data_source_file d2sc06442a2.cif
_cod_data_source_block cx2692c
_cod_depositor_comments 'Adding full bibliography for 1568533--1568535.cif.'
_cod_original_cell_volume 6748.65(17)
_cod_database_code 1568534
_shelx_shelxl_version_number 2017/1
_chemical_oxdiff_formula C25H66LaN3Si6O
_shelx_space_group_comment
;
The symmetry employed for this shelxl refinement is uniquely defined
by the following loop, which should always be used as a source of
symmetry information in preference to the above space-group names.
They are only intended as comments.
;
_shelx_estimated_absorpt_t_max 0.931
_shelx_estimated_absorpt_t_min 0.795
_olex2_refinement_description
;
1. Fixed Uiso
 At 1.2 times of:
  All C(H) groups
 At 1.5 times of:
  All C(H,H,H) groups
2. Restrained distances
 C7A-C2A \\sim C7B-C2A \\sim C7A-C6A \\sim C7B-C6B \\sim C6A-C5A \\sim C6B-C5B
\\sim C4B-C3B \\sim C4A-C3A
 \\sim C3A-C2A \\sim C3B-C2A \\sim C5B-C4B \\sim C5A-C4A
 with sigma of 0.02
3. Uiso/Uaniso restraints and constraints
C3A \\sim C3B \\sim C4A \\sim C4B \\sim C5A \\sim C5B \\sim C6A \\sim C6B \\sim
C7A \\sim C7B: within 2A with sigma of 0.01 and sigma for terminal atoms of
0.02 within 2A
C17A \\sim C18A \\sim C18B \\sim C20A \\sim C20B \\sim C21A \\sim C21B: within
2A with sigma of 0.01 and sigma for terminal atoms of 0.02 within 2A
4. Others
 Sof(C3B)=Sof(H3B)=Sof(C4B)=Sof(H4B)=Sof(C5B)=Sof(H5B)=Sof(C6B)=Sof(H6B)=
 Sof(C7B)=Sof(H7B)=1-FVAR(1)
 Sof(C3A)=Sof(H3A)=Sof(C4A)=Sof(H4A)=Sof(C5A)=Sof(H5A)=Sof(C6A)=Sof(H6A)=
 Sof(C7A)=Sof(H7A)=FVAR(1)
 Sof(C20A)=Sof(H20D)=Sof(H20E)=Sof(H20F)=Sof(C21A)=Sof(H21D)=Sof(H21E)=
 Sof(H21F)=1-FVAR(2)
 Sof(C20B)=Sof(H20A)=Sof(H20B)=Sof(H20C)=Sof(C21B)=Sof(H21A)=Sof(H21B)=
 Sof(H21C)=FVAR(2)
 Sof(C17B)=Sof(H17D)=Sof(H17E)=Sof(H17F)=Sof(C18B)=Sof(H18D)=Sof(H18E)=
 Sof(H18F)=1-FVAR(3)
 Sof(C17A)=Sof(H17A)=Sof(H17B)=Sof(H17C)=Sof(C18A)=Sof(H18A)=Sof(H18B)=
 Sof(H18C)=FVAR(3)
5.a Aromatic/amide H refined with riding coordinates:
 C3(H3), C4(H4), C5(H5), C6(H6), C7(H7), C3A(H3A), C3B(H3B), C4A(H4A),
 C4B(H4B), C5A(H5A), C5B(H5B), C6A(H6A), C6B(H6B), C7A(H7A), C7B(H7B)
5.b Idealised Me refined as rotating group:
 C8(H8A,H8B,H8C), C9(H9A,H9B,H9C), C10(H10D,H10E,H10F), C11(H11D,H11E,H11F),
 C12(H12D,H12E,H12F), C13(H13D,H13E,H13F), C14(H14D,H14E,H14F), C15(H15D,H15E,
 H15F), C16(H16D,H16E,H16F), C17(H17G,H17H,H17I), C18(H18G,H18H,H18I), C19(H19D,
 H19E,H19F), C20(H20G,H20H,H20I), C21(H21G,H21H,H21I), C22(H22D,H22E,H22F),
 C8A(H8AA,H8AB,H8AC), C9A(H9AA,H9AB,H9AC), C10A(H10A,H10B,H10C), C11A(H11A,H11B,
 H11C), C12A(H12A,H12B,H12C), C13A(H13A,H13B,H13C), C14A(H14A,H14B,H14C),
 C15A(H15A,H15B,H15C), C16A(H16A,H16B,H16C), C17A(H17A,H17B,H17C), C17B(H17D,
 H17E,H17F), C18A(H18A,H18B,H18C), C18B(H18D,H18E,H18F), C19A(H19A,H19B,H19C),
 C20A(H20D,H20E,H20F), C20B(H20A,H20B,H20C), C21A(H21D,H21E,H21F), C21B(H21A,
 H21B,H21C), C22A(H22A,H22B,H22C)
;
_olex2_date_sample_data_collection 2022-04-25
_olex2_date_sample_submission 2022-04-25
_olex2_exptl_crystal_mounting_method 'The crystal was mounted on a MITIGEN holder in paratone oil'
_olex2_submission_original_sample_id cx2692c
_olex2_submission_special_instructions 'No special instructions were received'
_oxdiff_exptl_absorpt_empirical_details
;
Empirical correction (ABSPACK) includes:
- Absorption correction using spherical harmonics
- Frame scaling
;
_oxdiff_exptl_absorpt_empirical_full_max 1.173
_oxdiff_exptl_absorpt_empirical_full_min 0.896

loop_
_space_group_symop_operation_xyz
'x, y, z'
'-x, y+1/2, -z+1/2'
'-x, -y, -z'
'x, -y-1/2, z-1/2'

loop_
_atom_site_label
_atom_site_type_symbol
_atom_site_fract_x
_atom_site_fract_y
_atom_site_fract_z
_atom_site_U_iso_or_equiv
_atom_site_adp_type
_atom_site_occupancy
_atom_site_site_symmetry_order
_atom_site_calc_flag
_atom_site_refinement_flags_posn
_atom_site_refinement_flags_adp
_atom_site_refinement_flags_occupancy
_atom_site_disorder_assembly
_atom_site_disorder_group
La1 La 0.54456(2) 0.09702(2) 0.44411(2) 0.01984(5) Uani 1 1 d . . . . .
Si1 Si 0.43364(5) 0.10285(7) 0.28989(4) 0.0344(2) Uani 1 1 d . . . . .
Si2 Si 0.63588(5) -0.03359(6) 0.34876(5) 0.0360(2) Uani 1 1 d . . . . .
Si3 Si 0.67872(5) 0.15494(7) 0.34400(5) 0.0407(2) Uani 1 1 d . . . . .
Si4 Si 0.58340(5) 0.27922(7) 0.53367(6) 0.0439(2) Uani 1 1 d . . . . .
Si5 Si 0.45634(5) 0.30408(6) 0.47624(5) 0.0389(2) Uani 1 1 d . . . . .
O1 O 0.44428(9) 0.00082(13) 0.46255(9) 0.0232(4) Uani 1 1 d . . . . .
N1 N 0.45327(12) 0.06030(17) 0.36541(12) 0.0262(5) Uani 1 1 d . . . . .
N2 N 0.62873(12) 0.07434(18) 0.37206(13) 0.0298(6) Uani 1 1 d . . . . .
N3 N 0.52305(14) 0.23993(18) 0.48638(13) 0.0345(6) Uani 1 1 d . . . . .
C1 C 0.41933(14) 0.0185(2) 0.40601(13) 0.0242(6) Uani 1 1 d . . . . .
C2 C 0.35345(15) -0.0123(2) 0.39464(15) 0.0309(7) Uani 1 1 d . . . . .
C3 C 0.30592(16) 0.0141(2) 0.43467(19) 0.0401(8) Uani 1 1 d . . . . .
H3 H 0.315256 0.051127 0.469969 0.048 Uiso 1 1 calc R U . . .
C4 C 0.24423(18) -0.0140(3) 0.4228(2) 0.0507(10) Uani 1 1 d . . . . .
H4 H 0.211086 0.004830 0.449522 0.061 Uiso 1 1 calc R U . . .
C5 C 0.23126(19) -0.0692(3) 0.3722(2) 0.0528(11) Uani 1 1 d . . . . .
H5 H 0.189027 -0.087778 0.364088 0.063 Uiso 1 1 calc R U . . .
C6 C 0.2786(2) -0.0976(3) 0.3335(2) 0.0490(10) Uani 1 1 d . . . . .
H6 H 0.269302 -0.137203 0.299708 0.059 Uiso 1 1 calc R U . . .
C7 C 0.33993(18) -0.0688(2) 0.34360(17) 0.0396(8) Uani 1 1 d . . . . .
H7 H 0.372612 -0.087155 0.316153 0.047 Uiso 1 1 calc R U . . .
C8 C 0.3552(2) 0.1584(3) 0.2878(2) 0.0532(11) Uani 1 1 d . . . . .
H8A H 0.322334 0.115635 0.298813 0.080 Uiso 1 1 calc R U . . .
H8B H 0.346790 0.181586 0.245145 0.080 Uiso 1 1 calc R U . . .
H8C H 0.355179 0.207282 0.318325 0.080 Uiso 1 1 calc R U . . .
C9 C 0.4375(3) 0.0165(3) 0.22720(18) 0.0589(12) Uani 1 1 d . . . . .
H9A H 0.470892 -0.026084 0.238043 0.088 Uiso 1 1 calc R U . . .
H9B H 0.446912 0.044469 0.186508 0.088 Uiso 1 1 calc R U . . .
H9C H 0.396860 -0.014267 0.224028 0.088 Uiso 1 1 calc R U . . .
C10 C 0.4958(2) 0.1873(3) 0.27665(19) 0.0499(10) Uani 1 1 d . . . . .
H10D H 0.496981 0.228656 0.312390 0.075 Uiso 1 1 calc R U . . .
H10E H 0.486217 0.219735 0.237474 0.075 Uiso 1 1 calc R U . . .
H10F H 0.536872 0.157991 0.273083 0.075 Uiso 1 1 calc R U . . .
C11 C 0.57454(18) -0.1005(2) 0.39072(19) 0.0422(8) Uani 1 1 d . . . . .
H11D H 0.580433 -0.094021 0.436613 0.063 Uiso 1 1 calc R U . . .
H11E H 0.578826 -0.163025 0.379092 0.063 Uiso 1 1 calc R U . . .
H11F H 0.532334 -0.079468 0.378356 0.063 Uiso 1 1 calc R U . . .
C12 C 0.6201(3) -0.0550(3) 0.2623(2) 0.0662(13) Uani 1 1 d . . . . .
H12D H 0.580830 -0.025380 0.249198 0.099 Uiso 1 1 calc R U . . .
H12E H 0.616012 -0.118856 0.255114 0.099 Uiso 1 1 calc R U . . .
H12F H 0.655211 -0.031922 0.237428 0.099 Uiso 1 1 calc R U . . .
C13 C 0.7147(2) -0.0840(3) 0.3682(3) 0.0610(12) Uani 1 1 d . . . . .
H13D H 0.747035 -0.057269 0.341580 0.091 Uiso 1 1 calc R U . . .
H13E H 0.712994 -0.147931 0.360420 0.091 Uiso 1 1 calc R U . . .
H13F H 0.725223 -0.073238 0.412940 0.091 Uiso 1 1 calc R U . . .
C14 C 0.6952(2) 0.1445(3) 0.2573(2) 0.0637(13) Uani 1 1 d . . . . .
H14D H 0.720235 0.090962 0.249941 0.096 Uiso 1 1 calc R U . . .
H14E H 0.718875 0.196468 0.243167 0.096 Uiso 1 1 calc R U . . .
H14F H 0.655223 0.140575 0.233534 0.096 Uiso 1 1 calc R U . . .
C15 C 0.75825(18) 0.1523(3) 0.3850(2) 0.0552(11) Uani 1 1 d . . . . .
H15D H 0.752701 0.157574 0.430847 0.083 Uiso 1 1 calc R U . . .
H15E H 0.784018 0.201746 0.369967 0.083 Uiso 1 1 calc R U . . .
H15F H 0.779448 0.096286 0.375518 0.083 Uiso 1 1 calc R U . . .
C16 C 0.6432(2) 0.2688(3) 0.3529(2) 0.0538(11) Uani 1 1 d . . . . .
H16D H 0.617998 0.283166 0.314962 0.081 Uiso 1 1 calc R U . . .
H16E H 0.677041 0.312495 0.358280 0.081 Uiso 1 1 calc R U . . .
H16F H 0.616009 0.269797 0.390105 0.081 Uiso 1 1 calc R U . . .
C17 C 0.65718(19) 0.2118(3) 0.5196(2) 0.0472(9) Uani 1 1 d . . . . .
H17G H 0.646812 0.148571 0.521204 0.071 Uiso 1 1 calc R U . . .
H17H H 0.688918 0.225531 0.552351 0.071 Uiso 1 1 calc R U . . .
H17I H 0.674018 0.226209 0.477819 0.071 Uiso 1 1 calc R U . . .
C18 C 0.6067(2) 0.3967(3) 0.5175(3) 0.0785(17) Uani 1 1 d . . . . .
H18G H 0.620983 0.401854 0.473666 0.118 Uiso 1 1 calc R U . . .
H18H H 0.641108 0.413959 0.546512 0.118 Uiso 1 1 calc R U . . .
H18I H 0.570322 0.435594 0.523767 0.118 Uiso 1 1 calc R U . . .
C19 C 0.5667(2) 0.2708(4) 0.6200(2) 0.0651(13) Uani 1 1 d . . . . .
H19D H 0.530653 0.308707 0.630184 0.098 Uiso 1 1 calc R U . . .
H19E H 0.603916 0.290121 0.644512 0.098 Uiso 1 1 calc R U . . .
H19F H 0.556807 0.209300 0.630705 0.098 Uiso 1 1 calc R U . . .
C20 C 0.4327(2) 0.3678(2) 0.54829(19) 0.0448(9) Uani 1 1 d . . . . .
H20G H 0.394674 0.402542 0.538568 0.067 Uiso 1 1 calc R U . . .
H20H H 0.467097 0.407591 0.561128 0.067 Uiso 1 1 calc R U . . .
H20I H 0.423892 0.326448 0.582856 0.067 Uiso 1 1 calc R U . . .
C21 C 0.3853(2) 0.2351(3) 0.4573(2) 0.0551(11) Uani 1 1 d . . . . .
H21G H 0.393411 0.199046 0.419665 0.083 Uiso 1 1 calc R U . . .
H21H H 0.348918 0.273765 0.448999 0.083 Uiso 1 1 calc R U . . .
H21I H 0.376251 0.196259 0.493215 0.083 Uiso 1 1 calc R U . . .
C22 C 0.4662(3) 0.3856(3) 0.4097(2) 0.0714(16) Uani 1 1 d . . . . .
H22D H 0.473449 0.353563 0.370098 0.107 Uiso 1 1 calc R U . . .
H22E H 0.502374 0.424188 0.419015 0.107 Uiso 1 1 calc R U . . .
H22F H 0.427837 0.421620 0.405276 0.107 Uiso 1 1 calc R U . . .
La1A La 0.03498(2) 0.39935(2) 0.55929(2) 0.02323(5) Uani 1 1 d . . . . .
Si1A Si -0.10382(7) 0.37389(7) 0.68408(5) 0.0537(3) Uani 1 1 d . . . . .
Si2A Si 0.19586(5) 0.42759(11) 0.58891(6) 0.0603(4) Uani 1 1 d . . . . .
Si3A Si 0.11732(6) 0.50716(7) 0.69008(5) 0.0439(3) Uani 1 1 d . . . . .
Si4A Si -0.03641(6) 0.22074(6) 0.48926(5) 0.0450(3) Uani 1 1 d . . . . .
Si5A Si 0.06073(7) 0.16215(7) 0.58384(6) 0.0569(4) Uani 1 1 d . . . . .
O1A O -0.04737(10) 0.52792(14) 0.54369(10) 0.0268(4) Uani 1 1 d . . . . .
N1A N -0.06973(15) 0.42681(18) 0.61830(13) 0.0376(7) Uani 1 1 d . . . . .
N2A N 0.12289(14) 0.44956(19) 0.62009(14) 0.0370(7) Uani 1 1 d . . . . .
N3A N 0.02078(13) 0.24467(17) 0.54437(12) 0.0303(6) Uani 1 1 d . . . . .
C1A C -0.08273(15) 0.5015(2) 0.59154(15) 0.0317(7) Uani 1 1 d . . . . .
C2A C -0.13324(19) 0.5628(3) 0.61196(18) 0.0515(10) Uani 1 1 d D . . . .
C3A C -0.1967(5) 0.5545(9) 0.6173(8) 0.058(2) Uani 0.449(7) 1 d D U P A 1
H3A H -0.215536 0.499149 0.607162 0.070 Uiso 0.449(7) 1 calc R U P A 1
C3B C -0.1950(4) 0.5216(6) 0.6097(5) 0.0440(19) Uani 0.551(7) 1 d D U P A 2
H3B H -0.200133 0.462668 0.594774 0.053 Uiso 0.551(7) 1 calc R U P A 2
C4A C -0.2354(6) 0.6231(8) 0.6369(6) 0.062(2) Uani 0.449(7) 1 d D U P A 1
H4A H -0.278934 0.611816 0.643504 0.074 Uiso 0.449(7) 1 calc R U P A 1
C4B C -0.2477(4) 0.5711(6) 0.6303(4) 0.0526(19) Uani 0.551(7) 1 d D U P A 2
H4B H -0.289319 0.548465 0.625539 0.063 Uiso 0.551(7) 1 calc R U P A 2
C5A C -0.2121(5) 0.7076(8) 0.6472(6) 0.069(2) Uani 0.449(7) 1 d D U P A 1
H5A H -0.239535 0.752659 0.661928 0.082 Uiso 0.449(7) 1 calc R U P A 1
C5B C -0.2371(4) 0.6536(7) 0.6577(5) 0.061(2) Uani 0.551(7) 1 d D U P A 2
H5B H -0.271749 0.687798 0.672146 0.073 Uiso 0.551(7) 1 calc R U P A 2
C6A C -0.1488(5) 0.7276(8) 0.6362(5) 0.063(2) Uani 0.449(7) 1 d D U P A 1
H6A H -0.132675 0.785792 0.641781 0.076 Uiso 0.449(7) 1 calc R U P A 1
C6B C -0.1765(4) 0.6857(7) 0.6638(5) 0.0642(18) Uani 0.551(7) 1 d D U P A 2
H6B H -0.169788 0.741684 0.683204 0.077 Uiso 0.551(7) 1 calc R U P A 2
C7A C -0.1098(5) 0.6568(6) 0.6163(5) 0.054(2) Uani 0.449(7) 1 d D U P A 1
H7A H -0.067330 0.669130 0.605236 0.064 Uiso 0.449(7) 1 calc R U P A 1
C7B C -0.1250(5) 0.6386(6) 0.6424(5) 0.056(2) Uani 0.551(7) 1 d D U P A 2
H7B H -0.083520 0.660743 0.649619 0.067 Uiso 0.551(7) 1 calc R U P A 2
C8A C -0.1704(4) 0.3032(4) 0.6541(3) 0.112(3) Uani 1 1 d . . . . .
H8AA H -0.206841 0.340736 0.643623 0.169 Uiso 1 1 calc R U . . .
H8AB H -0.182104 0.260591 0.686912 0.169 Uiso 1 1 calc R U . . .
H8AC H -0.157098 0.271346 0.616151 0.169 Uiso 1 1 calc R U . . .
C9A C -0.1301(2) 0.4509(3) 0.74757(18) 0.0478(9) Uani 1 1 d . . . . .
H9AA H -0.095721 0.491887 0.758375 0.072 Uiso 1 1 calc R U . . .
H9AB H -0.141409 0.416717 0.785209 0.072 Uiso 1 1 calc R U . . .
H9AC H -0.166963 0.484452 0.732482 0.072 Uiso 1 1 calc R U . . .
C10A C -0.0405(3) 0.3033(4) 0.7172(3) 0.105(3) Uani 1 1 d . . . . .
H10A H -0.025926 0.262297 0.684522 0.158 Uiso 1 1 calc R U . . .
H10B H -0.056766 0.269504 0.753095 0.158 Uiso 1 1 calc R U . . .
H10C H -0.005181 0.340452 0.731586 0.158 Uiso 1 1 calc R U . . .
C11A C 0.1881(2) 0.3361(3) 0.5292(2) 0.0673(14) Uani 1 1 d . . . . .
H11A H 0.182626 0.279564 0.551168 0.101 Uiso 1 1 calc R U . . .
H11B H 0.226321 0.333710 0.503565 0.101 Uiso 1 1 calc R U . . .
H11C H 0.151330 0.347308 0.501596 0.101 Uiso 1 1 calc R U . . .
C12A C 0.2560(3) 0.3882(7) 0.6492(3) 0.133(4) Uani 1 1 d . . . . .
H12A H 0.237625 0.340874 0.674818 0.199 Uiso 1 1 calc R U . . .
H12B H 0.268457 0.437591 0.676749 0.199 Uiso 1 1 calc R U . . .
H12C H 0.293259 0.365535 0.627410 0.199 Uiso 1 1 calc R U . . .
C13A C 0.2301(3) 0.5260(5) 0.5480(3) 0.102(2) Uani 1 1 d . . . . .
H13A H 0.200459 0.546838 0.515115 0.153 Uiso 1 1 calc R U . . .
H13B H 0.270128 0.509406 0.528444 0.153 Uiso 1 1 calc R U . . .
H13C H 0.237657 0.573422 0.578853 0.153 Uiso 1 1 calc R U . . .
C14A C 0.1720(3) 0.6045(3) 0.6970(2) 0.0767(18) Uani 1 1 d . . . . .
H14A H 0.215743 0.584438 0.692688 0.115 Uiso 1 1 calc R U . . .
H14B H 0.166849 0.632660 0.738385 0.115 Uiso 1 1 calc R U . . .
H14C H 0.161902 0.647260 0.663397 0.115 Uiso 1 1 calc R U . . .
C15A C 0.0362(2) 0.5556(3) 0.6986(2) 0.0594(12) Uani 1 1 d . . . . .
H15A H 0.026010 0.592268 0.661546 0.089 Uiso 1 1 calc R U . . .
H15B H 0.034965 0.592188 0.736946 0.089 Uiso 1 1 calc R U . . .
H15C H 0.005134 0.507734 0.701863 0.089 Uiso 1 1 calc R U . . .
C16A C 0.1325(2) 0.4347(3) 0.76068(19) 0.0547(11) Uani 1 1 d . . . . .
H16A H 0.105372 0.382172 0.757985 0.082 Uiso 1 1 calc R U . . .
H16B H 0.123108 0.467571 0.799432 0.082 Uiso 1 1 calc R U . . .
H16C H 0.176907 0.416345 0.761553 0.082 Uiso 1 1 calc R U . . .
C17A C -0.1052(5) 0.1562(6) 0.5330(7) 0.060(3) Uani 0.565(19) 1 d . . P B 1
H17A H -0.097929 0.092275 0.529756 0.090 Uiso 0.565(19) 1 calc R U P B 1
H17B H -0.145934 0.171037 0.513099 0.090 Uiso 0.565(19) 1 calc R U P B 1
H17C H -0.105574 0.173432 0.577766 0.090 Uiso 0.565(19) 1 calc R U P B 1
C17B C -0.0937(5) 0.1363(7) 0.4972(7) 0.043(3) Uani 0.435(19) 1 d . . P B 2
H17D H -0.072493 0.079057 0.502535 0.065 Uiso 0.435(19) 1 calc R U P B 2
H17E H -0.120774 0.134684 0.459177 0.065 Uiso 0.435(19) 1 calc R U P B 2
H17F H -0.119591 0.148392 0.534351 0.065 Uiso 0.435(19) 1 calc R U P B 2
C18A C -0.0169(6) 0.1559(8) 0.4234(5) 0.060(3) Uani 0.565(19) 1 d . U P B 1
H18A H 0.015011 0.186732 0.398381 0.090 Uiso 0.565(19) 1 calc R U P B 1
H18B H -0.054764 0.145890 0.397139 0.090 Uiso 0.565(19) 1 calc R U P B 1
H18C H 0.000102 0.098880 0.437809 0.090 Uiso 0.565(19) 1 calc R U P B 1
C18B C 0.0081(9) 0.1852(9) 0.4079(5) 0.062(3) Uani 0.435(19) 1 d . U P B 2
H18D H 0.043941 0.224973 0.400896 0.092 Uiso 0.435(19) 1 calc R U P B 2
H18E H -0.021633 0.189430 0.372040 0.092 Uiso 0.435(19) 1 calc R U P B 2
H18F H 0.023439 0.124197 0.411763 0.092 Uiso 0.435(19) 1 calc R U P B 2
C19A C -0.0774(2) 0.3261(2) 0.46521(19) 0.0460(10) Uani 1 1 d . . . . .
H19A H -0.094510 0.355025 0.502799 0.069 Uiso 1 1 calc R U . . .
H19B H -0.111891 0.312536 0.435328 0.069 Uiso 1 1 calc R U . . .
H19C H -0.047080 0.365760 0.444949 0.069 Uiso 1 1 calc R U . . .
C20A C 0.0237(6) 0.0682(5) 0.6068(5) 0.053(3) Uani 0.514(13) 1 d . U P C 2
H20D H -0.008533 0.082772 0.638055 0.079 Uiso 0.514(13) 1 calc R U P C 2
H20E H 0.054590 0.027427 0.625771 0.079 Uiso 0.514(13) 1 calc R U P C 2
H20F H 0.003471 0.040071 0.569907 0.079 Uiso 0.514(13) 1 calc R U P C 2
C20B C -0.0091(5) 0.0885(6) 0.6301(5) 0.047(2) Uani 0.486(13) 1 d . U P C 1
H20A H -0.037708 0.128905 0.651967 0.070 Uiso 0.486(13) 1 calc R U P C 1
H20B H 0.011025 0.048744 0.661055 0.070 Uiso 0.486(13) 1 calc R U P C 1
H20C H -0.033055 0.053599 0.598919 0.070 Uiso 0.486(13) 1 calc R U P C 1
C21A C 0.1292(5) 0.1200(7) 0.5228(5) 0.054(3) Uani 0.514(13) 1 d . U P C 2
H21D H 0.109455 0.086189 0.488157 0.081 Uiso 0.514(13) 1 calc R U P C 2
H21E H 0.159444 0.082202 0.545689 0.081 Uiso 0.514(13) 1 calc R U P C 2
H21F H 0.151250 0.171349 0.505443 0.081 Uiso 0.514(13) 1 calc R U P C 2
C21B C 0.0996(5) 0.0812(7) 0.5395(5) 0.053(3) Uani 0.486(13) 1 d . U P C 1
H21A H 0.069062 0.051303 0.511541 0.079 Uiso 0.486(13) 1 calc R U P C 1
H21B H 0.119130 0.037867 0.568258 0.079 Uiso 0.486(13) 1 calc R U P C 1
H21C H 0.132344 0.109263 0.514032 0.079 Uiso 0.486(13) 1 calc R U P C 1
C22A C 0.1091(2) 0.2063(3) 0.65156(18) 0.0483(10) Uani 1 1 d . . . . .
H22A H 0.127398 0.263434 0.639756 0.073 Uiso 1 1 calc R U . . .
H22B H 0.143158 0.164444 0.661896 0.073 Uiso 1 1 calc R U . . .
H22C H 0.082221 0.213998 0.688540 0.073 Uiso 1 1 calc R U . . .

loop_
_atom_site_aniso_label
_atom_site_aniso_U_11
_atom_site_aniso_U_22
_atom_site_aniso_U_33
_atom_site_aniso_U_23
_atom_site_aniso_U_13
_atom_site_aniso_U_12
La1 0.01958(8) 0.02160(8) 0.01840(8) 0.00150(6) 0.00224(6) -0.00201(6)
Si1 0.0392(5) 0.0439(5) 0.0200(4) 0.0050(4) -0.0036(3) 0.0060(4)
Si2 0.0372(5) 0.0360(5) 0.0352(5) 0.0000(4) 0.0127(4) 0.0087(4)
Si3 0.0316(5) 0.0393(5) 0.0515(6) 0.0140(4) 0.0171(4) 0.0023(4)
Si4 0.0417(6) 0.0355(5) 0.0547(6) -0.0142(5) 0.0106(5) -0.0122(4)
Si5 0.0549(6) 0.0244(4) 0.0377(5) 0.0007(4) 0.0093(4) 0.0077(4)
O1 0.0217(10) 0.0277(10) 0.0200(10) 0.0014(8) -0.0038(8) -0.0011(8)
N1 0.0262(13) 0.0315(13) 0.0208(12) -0.0002(10) -0.0026(10) 0.0011(10)
N2 0.0271(13) 0.0330(14) 0.0296(14) 0.0052(11) 0.0083(11) 0.0016(11)
N3 0.0430(16) 0.0266(13) 0.0343(15) -0.0003(11) 0.0109(12) -0.0036(12)
C1 0.0226(14) 0.0289(15) 0.0211(14) -0.0021(11) -0.0033(11) 0.0024(11)
C2 0.0235(15) 0.0382(17) 0.0308(17) 0.0024(13) -0.0076(12) -0.0017(13)
C3 0.0291(17) 0.041(2) 0.050(2) -0.0059(16) -0.0011(15) -0.0010(14)
C4 0.0261(18) 0.054(2) 0.072(3) -0.004(2) 0.0046(18) -0.0027(16)
C5 0.032(2) 0.059(3) 0.067(3) -0.001(2) -0.0177(19) -0.0065(18)
C6 0.049(2) 0.055(2) 0.043(2) -0.0054(18) -0.0165(18) -0.0116(19)
C7 0.0379(19) 0.047(2) 0.0340(19) -0.0048(15) -0.0070(15) -0.0018(16)
C8 0.051(2) 0.062(3) 0.046(2) 0.010(2) -0.0141(19) 0.015(2)
C9 0.093(4) 0.061(3) 0.0223(19) -0.0046(17) -0.0008(19) 0.006(2)
C10 0.057(3) 0.057(2) 0.036(2) 0.0115(17) 0.0087(18) 0.000(2)
C11 0.047(2) 0.0267(17) 0.053(2) -0.0022(15) 0.0140(17) 0.0015(15)
C12 0.089(4) 0.067(3) 0.043(2) -0.018(2) 0.017(2) 0.004(3)
C13 0.042(2) 0.052(3) 0.090(4) 0.005(2) 0.015(2) 0.0173(19)
C14 0.060(3) 0.071(3) 0.061(3) 0.031(2) 0.032(2) 0.015(2)
C15 0.032(2) 0.057(3) 0.077(3) 0.006(2) 0.012(2) -0.0068(18)
C16 0.046(2) 0.040(2) 0.075(3) 0.015(2) 0.017(2) -0.0032(17)
C17 0.045(2) 0.048(2) 0.050(2) -0.0026(18) 0.0062(17) -0.0079(17)
C18 0.059(3) 0.034(2) 0.143(5) -0.015(3) 0.025(3) -0.012(2)
C19 0.053(3) 0.089(4) 0.053(3) -0.031(2) -0.005(2) -0.001(2)
C20 0.052(2) 0.0307(18) 0.052(2) -0.0099(16) 0.0137(18) 0.0022(16)
C21 0.058(3) 0.043(2) 0.063(3) -0.0136(19) -0.019(2) 0.0185(19)
C22 0.117(5) 0.044(2) 0.054(3) 0.014(2) 0.027(3) 0.032(3)
La1A 0.02898(9) 0.01904(8) 0.02149(9) 0.00207(6) -0.00581(6) -0.00363(6)
Si1A 0.0852(9) 0.0351(5) 0.0420(6) -0.0015(4) 0.0360(6) -0.0133(5)
Si2A 0.0301(5) 0.1053(11) 0.0450(7) 0.0098(7) -0.0124(5) -0.0100(6)
Si3A 0.0638(7) 0.0329(5) 0.0343(5) 0.0014(4) -0.0235(5) -0.0114(5)
Si4A 0.0635(7) 0.0221(4) 0.0489(6) -0.0029(4) -0.0205(5) -0.0094(4)
Si5A 0.0932(10) 0.0253(5) 0.0512(7) -0.0108(4) -0.0315(6) 0.0203(5)
O1A 0.0277(11) 0.0279(11) 0.0250(11) -0.0004(8) 0.0013(8) -0.0036(8)
N1A 0.0560(19) 0.0279(14) 0.0294(15) -0.0040(11) 0.0172(13) -0.0121(13)
N2A 0.0396(16) 0.0363(15) 0.0346(16) 0.0016(12) -0.0142(12) -0.0090(13)
N3A 0.0416(16) 0.0220(12) 0.0272(13) -0.0023(10) -0.0020(11) 0.0014(11)
C1A 0.0299(16) 0.0379(18) 0.0273(16) -0.0089(13) 0.0039(13) -0.0075(13)
C2A 0.044(2) 0.077(3) 0.034(2) -0.0139(19) -0.0022(16) 0.018(2)
C3A 0.047(4) 0.073(6) 0.055(4) -0.001(5) 0.018(3) 0.025(4)
C3B 0.038(3) 0.051(5) 0.044(4) 0.009(4) 0.020(3) 0.018(3)
C4A 0.050(4) 0.075(5) 0.062(4) -0.007(4) 0.016(3) 0.020(4)
C4B 0.046(3) 0.060(4) 0.052(4) 0.005(4) 0.011(3) 0.017(3)
C5A 0.057(5) 0.083(5) 0.066(4) -0.017(4) 0.011(4) 0.028(4)
C5B 0.053(4) 0.066(5) 0.063(4) -0.014(4) 0.005(3) 0.022(3)
C6A 0.058(4) 0.076(5) 0.055(4) -0.024(4) 0.005(4) 0.031(4)
C6B 0.060(4) 0.070(4) 0.063(4) -0.017(3) 0.002(3) 0.025(3)
C7A 0.054(5) 0.075(5) 0.032(5) -0.026(4) 0.003(4) 0.031(4)
C7B 0.055(4) 0.065(4) 0.049(5) -0.026(4) -0.005(4) 0.027(3)
C8A 0.178(7) 0.082(4) 0.079(4) -0.038(3) 0.073(4) -0.088(4)
C9A 0.057(2) 0.053(2) 0.033(2) -0.0058(16) 0.0157(17) -0.0117(19)
C10A 0.155(6) 0.070(4) 0.093(4) 0.050(3) 0.079(4) 0.042(4)
C11A 0.054(3) 0.081(3) 0.068(3) 0.018(3) 0.015(2) 0.028(2)
C12A 0.039(3) 0.284(12) 0.075(4) 0.025(5) -0.022(3) 0.029(5)
C13A 0.088(4) 0.152(6) 0.066(4) -0.014(4) 0.016(3) -0.077(4)
C14A 0.118(5) 0.048(3) 0.063(3) 0.015(2) -0.054(3) -0.037(3)
C15A 0.090(4) 0.047(2) 0.041(2) -0.0146(18) -0.021(2) 0.012(2)
C16A 0.085(3) 0.040(2) 0.038(2) 0.0012(17) -0.022(2) -0.008(2)
C17A 0.070(6) 0.037(4) 0.073(8) -0.002(5) 0.001(5) -0.023(4)
C17B 0.055(6) 0.026(4) 0.050(8) -0.001(4) -0.009(5) -0.013(4)
C18A 0.095(8) 0.045(5) 0.041(5) -0.021(4) -0.003(5) -0.005(5)
C18B 0.111(10) 0.047(6) 0.028(5) -0.002(4) 0.018(5) -0.031(6)
C19A 0.059(2) 0.0315(18) 0.047(2) 0.0023(15) -0.0251(19) -0.0111(17)
C20A 0.086(8) 0.022(4) 0.050(5) 0.005(3) -0.010(5) -0.004(4)
C20B 0.062(6) 0.030(4) 0.049(5) 0.019(4) 0.007(4) -0.002(4)
C21A 0.056(6) 0.042(5) 0.063(6) -0.018(4) -0.008(5) 0.028(4)
C21B 0.057(6) 0.042(5) 0.060(6) -0.009(4) 0.006(5) 0.000(4)
C22A 0.065(3) 0.038(2) 0.042(2) -0.0013(16) -0.0126(19) 0.0115(18)

loop_
_atom_type_symbol
_atom_type_description
_atom_type_scat_dispersion_real
_atom_type_scat_dispersion_imag
_atom_type_scat_source
C C 0.0033 0.0016 'International Tables Vol C Tables 4.2.6.8 and 6.1.1.4'
H H 0.0000 0.0000 'International Tables Vol C Tables 4.2.6.8 and 6.1.1.4'
La La -0.2871 2.4523 'International Tables Vol C Tables 4.2.6.8 and 6.1.1.4'
N N 0.0061 0.0033 'International Tables Vol C Tables 4.2.6.8 and 6.1.1.4'
O O 0.0106 0.0060 'International Tables Vol C Tables 4.2.6.8 and 6.1.1.4'
Si Si 0.0817 0.0704 'International Tables Vol C Tables 4.2.6.8 and 6.1.1.4'

loop_
_exptl_crystal_face_index_h
_exptl_crystal_face_index_k
_exptl_crystal_face_index_l
_exptl_crystal_face_perp_dist
-1 -1 0 0.0350
1 1 0 0.0150
-1 1 -1 0.0502
1 -1 1 0.0502
0 0 -1 0.0649
0 0 1 0.0209
1 0 0 0.0425

loop_
_geom_angle_atom_site_label_1
_geom_angle_atom_site_label_2
_geom_angle_atom_site_label_3
_geom_angle
_geom_angle_site_symmetry_1
_geom_angle_site_symmetry_3
_geom_angle_publ_flag
Si2 La1 La1 100.867(18) . 3_656 ?
Si4 La1 La1 110.72(2) . 3_656 ?
Si4 La1 Si2 130.64(3) . . ?
O1 La1 La1 34.73(4) 3_656 3_656 ?
O1 La1 La1 32.70(4) . 3_656 ?
O1 La1 Si2 103.52(5) . . ?
O1 La1 Si2 94.34(5) 3_656 . ?
O1 La1 Si4 91.19(5) 3_656 . ?
O1 La1 Si4 123.63(5) . . ?
O1 La1 O1 67.43(7) 3_656 . ?
O1 La1 N1 116.44(7) 3_656 . ?
O1 La1 C1 26.12(7) . . ?
O1 La1 C1 92.93(7) 3_656 . ?
N1 La1 La1 82.81(6) . 3_656 ?
N1 La1 Si2 85.53(6) . . ?
N1 La1 Si4 134.07(6) . . ?
N1 La1 O1 51.31(7) . . ?
N1 La1 C1 25.34(8) . . ?
N2 La1 La1 126.91(6) . 3_656 ?
N2 La1 Si2 27.29(7) . . ?
N2 La1 Si4 106.95(7) . . ?
N2 La1 O1 129.27(8) . . ?
N2 La1 O1 111.05(8) . 3_656 ?
N2 La1 N1 96.74(9) . . ?
N2 La1 C1 115.92(9) . . ?
N3 La1 La1 109.27(6) . 3_656 ?
N3 La1 Si2 148.48(7) . . ?
N3 La1 Si4 27.45(8) . . ?
N3 La1 O1 105.05(8) . 3_656 ?
N3 La1 O1 106.78(8) . . ?
N3 La1 N1 106.83(9) . . ?
N3 La1 N2 121.19(9) . . ?
N3 La1 C1 106.59(9) . . ?
C1 La1 La1 58.40(6) . 3_656 ?
C1 La1 Si2 96.79(6) . . ?
C1 La1 Si4 131.89(6) . . ?
N1 Si1 C8 112.61(16) . . ?
N1 Si1 C9 112.05(17) . . ?
N1 Si1 C10 103.22(16) . . ?
C8 Si1 C9 110.4(2) . . ?
C10 Si1 C8 108.7(2) . . ?
C10 Si1 C9 109.6(2) . . ?
N2 Si2 La1 39.72(9) . . ?
N2 Si2 C11 108.24(14) . . ?
N2 Si2 C12 115.35(19) . . ?
N2 Si2 C13 113.99(19) . . ?
C11 Si2 La1 68.53(11) . . ?
C11 Si2 C12 104.5(2) . . ?
C12 Si2 La1 125.07(17) . . ?
C13 Si2 La1 127.71(17) . . ?
C13 Si2 C11 107.3(2) . . ?
C13 Si2 C12 106.8(2) . . ?
N2 Si3 C14 113.6(2) . . ?
N2 Si3 C15 112.12(17) . . ?
N2 Si3 C16 111.21(16) . . ?
C14 Si3 C15 105.6(2) . . ?
C14 Si3 C16 104.7(2) . . ?
C15 Si3 C16 109.2(2) . . ?
N3 Si4 La1 39.80(10) . . ?
N3 Si4 C17 109.35(16) . . ?
N3 Si4 C18 114.7(2) . . ?
N3 Si4 C19 113.27(18) . . ?
C17 Si4 La1 70.91(13) . . ?
C18 Si4 La1 136.1(2) . . ?
C18 Si4 C17 105.1(2) . . ?
C19 Si4 La1 115.89(17) . . ?
C19 Si4 C17 106.6(2) . . ?
C19 Si4 C18 107.2(3) . . ?
N3 Si5 C20 114.58(17) . . ?
N3 Si5 C21 111.62(16) . . ?
N3 Si5 C22 111.2(2) . . ?
C20 Si5 C22 107.68(19) . . ?
C21 Si5 C20 103.7(2) . . ?
C21 Si5 C22 107.6(3) . . ?
La1 O1 La1 112.57(7) 3_656 . ?
C1 O1 La1 150.53(18) . 3_656 ?
C1 O1 La1 93.90(16) . . ?
Si1 N1 La1 131.75(14) . . ?
C1 N1 La1 95.51(18) . . ?
C1 N1 Si1 130.7(2) . . ?
Si2 N2 La1 112.99(13) . . ?
Si2 N2 Si3 121.15(16) . . ?
Si3 N2 La1 125.86(14) . . ?
Si4 N3 La1 112.75(15) . . ?
Si4 N3 Si5 118.66(16) . . ?
Si5 N3 La1 128.59(16) . . ?
O1 C1 La1 59.98(14) . . ?
O1 C1 C2 116.3(3) . . ?
N1 C1 La1 59.15(16) . . ?
N1 C1 O1 118.6(3) . . ?
N1 C1 C2 125.1(3) . . ?
C2 C1 La1 171.6(2) . . ?
C3 C2 C1 120.0(3) . . ?
C3 C2 C7 120.3(3) . . ?
C7 C2 C1 119.7(3) . . ?
C2 C3 H3 120.3 . . ?
C2 C3 C4 119.4(4) . . ?
C4 C3 H3 120.3 . . ?
C3 C4 H4 120.0 . . ?
C5 C4 C3 120.0(4) . . ?
C5 C4 H4 120.0 . . ?
C4 C5 H5 119.6 . . ?
C6 C5 C4 120.7(4) . . ?
C6 C5 H5 119.6 . . ?
C5 C6 H6 119.9 . . ?
C5 C6 C7 120.2(4) . . ?
C7 C6 H6 119.9 . . ?
C2 C7 H7 120.3 . . ?
C6 C7 C2 119.4(4) . . ?
C6 C7 H7 120.3 . . ?
Si1 C8 H8A 109.5 . . ?
Si1 C8 H8B 109.5 . . ?
Si1 C8 H8C 109.5 . . ?
H8A C8 H8B 109.5 . . ?
H8A C8 H8C 109.5 . . ?
H8B C8 H8C 109.5 . . ?
Si1 C9 H9A 109.5 . . ?
Si1 C9 H9B 109.5 . . ?
Si1 C9 H9C 109.5 . . ?
H9A C9 H9B 109.5 . . ?
H9A C9 H9C 109.5 . . ?
H9B C9 H9C 109.5 . . ?
Si1 C10 H10D 109.5 . . ?
Si1 C10 H10E 109.5 . . ?
Si1 C10 H10F 109.5 . . ?
H10D C10 H10E 109.5 . . ?
H10D C10 H10F 109.5 . . ?
H10E C10 H10F 109.5 . . ?
Si2 C11 H11D 109.5 . . ?
Si2 C11 H11E 109.5 . . ?
Si2 C11 H11F 109.5 . . ?
H11D C11 H11E 109.5 . . ?
H11D C11 H11F 109.5 . . ?
H11E C11 H11F 109.5 . . ?
Si2 C12 H12D 109.5 . . ?
Si2 C12 H12E 109.5 . . ?
Si2 C12 H12F 109.5 . . ?
H12D C12 H12E 109.5 . . ?
H12D C12 H12F 109.5 . . ?
H12E C12 H12F 109.5 . . ?
Si2 C13 H13D 109.5 . . ?
Si2 C13 H13E 109.5 . . ?
Si2 C13 H13F 109.5 . . ?
H13D C13 H13E 109.5 . . ?
H13D C13 H13F 109.5 . . ?
H13E C13 H13F 109.5 . . ?
Si3 C14 H14D 109.5 . . ?
Si3 C14 H14E 109.5 . . ?
Si3 C14 H14F 109.5 . . ?
H14D C14 H14E 109.5 . . ?
H14D C14 H14F 109.5 . . ?
H14E C14 H14F 109.5 . . ?
Si3 C15 H15D 109.5 . . ?
Si3 C15 H15E 109.5 . . ?
Si3 C15 H15F 109.5 . . ?
H15D C15 H15E 109.5 . . ?
H15D C15 H15F 109.5 . . ?
H15E C15 H15F 109.5 . . ?
Si3 C16 H16D 109.5 . . ?
Si3 C16 H16E 109.5 . . ?
Si3 C16 H16F 109.5 . . ?
H16D C16 H16E 109.5 . . ?
H16D C16 H16F 109.5 . . ?
H16E C16 H16F 109.5 . . ?
Si4 C17 H17G 109.5 . . ?
Si4 C17 H17H 109.5 . . ?
Si4 C17 H17I 109.5 . . ?
H17G C17 H17H 109.5 . . ?
H17G C17 H17I 109.5 . . ?
H17H C17 H17I 109.5 . . ?
Si4 C18 H18G 109.5 . . ?
Si4 C18 H18H 109.5 . . ?
Si4 C18 H18I 109.5 . . ?
H18G C18 H18H 109.5 . . ?
H18G C18 H18I 109.5 . . ?
H18H C18 H18I 109.5 . . ?
Si4 C19 H19D 109.5 . . ?
Si4 C19 H19E 109.5 . . ?
Si4 C19 H19F 109.5 . . ?
H19D C19 H19E 109.5 . . ?
H19D C19 H19F 109.5 . . ?
H19E C19 H19F 109.5 . . ?
Si5 C20 H20G 109.5 . . ?
Si5 C20 H20H 109.5 . . ?
Si5 C20 H20I 109.5 . . ?
H20G C20 H20H 109.5 . . ?
H20G C20 H20I 109.5 . . ?
H20H C20 H20I 109.5 . . ?
Si5 C21 H21G 109.5 . . ?
Si5 C21 H21H 109.5 . . ?
Si5 C21 H21I 109.5 . . ?
H21G C21 H21H 109.5 . . ?
H21G C21 H21I 109.5 . . ?
H21H C21 H21I 109.5 . . ?
Si5 C22 H22D 109.5 . . ?
Si5 C22 H22E 109.5 . . ?
Si5 C22 H22F 109.5 . . ?
H22D C22 H22E 109.5 . . ?
H22D C22 H22F 109.5 . . ?
H22E C22 H22F 109.5 . . ?
Si2A La1A La1A 110.76(3) . 3_566 ?
Si4A La1A La1A 99.441(18) . 3_566 ?
Si4A La1A Si2A 126.86(3) . . ?
O1A La1A La1A 35.70(5) 3_566 3_566 ?
O1A La1A La1A 33.02(4) . 3_566 ?
O1A La1A Si2A 89.28(5) 3_566 . ?
O1A La1A Si2A 125.29(5) . . ?
O1A La1A Si4A 91.28(5) 3_566 . ?
O1A La1A Si4A 103.94(5) . . ?
O1A La1A O1A 68.72(8) 3_566 . ?
O1A La1A N1A 117.23(8) 3_566 . ?
O1A La1A C1A 94.03(8) 3_566 . ?
O1A La1A C1A 26.05(8) . . ?
N1A La1A La1A 82.76(7) . 3_566 ?
N1A La1A Si2A 137.35(7) . . ?
N1A La1A Si4A 87.62(7) . . ?
N1A La1A O1A 51.06(8) . . ?
N1A La1A C1A 25.15(9) . . ?
N2A La1A La1A 111.03(7) . 3_566 ?
N2A La1A Si2A 26.46(8) . . ?
N2A La1A Si4A 145.65(8) . . ?
N2A La1A O1A 104.09(9) . 3_566 ?
N2A La1A O1A 110.22(9) . . ?
N2A La1A N1A 111.01(10) . . ?
N2A La1A N3A 118.91(10) . . ?
N2A La1A C1A 111.01(10) . . ?
N3A La1A La1A 126.21(6) . 3_566 ?
N3A La1A Si2A 105.43(7) . . ?
N3A La1A Si4A 27.40(7) . . ?
N3A La1A O1A 109.74(8) . 3_566 ?
N3A La1A O1A 128.89(8) . . ?
N3A La1A N1A 96.53(9) . . ?
N3A La1A C1A 115.44(9) . . ?
C1A La1A La1A 58.56(6) . 3_566 ?
C1A La1A Si2A 134.91(6) . . ?
C1A La1A Si4A 98.05(6) . . ?
N1A Si1A C8A 107.9(2) . . ?
N1A Si1A C9A 114.36(16) . . ?
N1A Si1A C10A 104.9(2) . . ?
C9A Si1A C8A 111.6(2) . . ?
C10A Si1A C8A 109.8(4) . . ?
C10A Si1A C9A 108.1(3) . . ?
N2A Si2A La1A 37.87(9) . . ?
N2A Si2A C11A 109.21(18) . . ?
N2A Si2A C12A 113.8(2) . . ?
N2A Si2A C13A 112.3(3) . . ?
C11A Si2A La1A 73.32(15) . . ?
C11A Si2A C12A 105.8(3) . . ?
C12A Si2A La1A 137.1(2) . . ?
C13A Si2A La1A 113.5(2) . . ?
C13A Si2A C11A 107.8(2) . . ?
C13A Si2A C12A 107.5(3) . . ?
N2A Si3A C14A 114.4(2) . . ?
N2A Si3A C15A 110.73(16) . . ?
N2A Si3A C16A 112.00(17) . . ?
C14A Si3A C15A 104.5(3) . . ?
C16A Si3A C14A 107.35(19) . . ?
C16A Si3A C15A 107.3(2) . . ?
N3A Si4A La1A 39.89(9) . . ?
N3A Si4A C17A 107.7(4) . . ?
N3A Si4A C17B 124.6(4) . . ?
N3A Si4A C18A 119.1(4) . . ?
N3A Si4A C18B 107.3(5) . . ?
N3A Si4A C19A 108.96(14) . . ?
C17A Si4A La1A 120.5(4) . . ?
C17B Si4A La1A 145.8(6) . . ?
C17B Si4A C18B 102.5(5) . . ?
C17B Si4A C19A 108.8(4) . . ?
C18A Si4A La1A 132.5(5) . . ?
C18A Si4A C17A 106.1(5) . . ?
C18A Si4A C19A 111.8(4) . . ?
C18B Si4A La1A 111.4(4) . . ?
C19A Si4A La1A 69.36(11) . . ?
C19A Si4A C17A 101.7(4) . . ?
C19A Si4A C18B 102.2(4) . . ?
N3A Si5A C20B 105.4(3) . . ?
N3A Si5A C21A 105.5(3) . . ?
N3A Si5A C21B 118.7(4) . . ?
N3A Si5A C22A 111.92(15) . . ?
C20A Si5A N3A 121.3(4) . . ?
C20A Si5A C21A 104.7(5) . . ?
C20A Si5A C22A 109.3(3) . . ?
C21B Si5A C20B 102.6(4) . . ?
C21B Si5A C22A 113.6(4) . . ?
C22A Si5A C20B 102.4(3) . . ?
C22A Si5A C21A 101.9(3) . . ?
La1A O1A La1A 111.28(8) 3_566 . ?
C1A O1A La1A 151.4(2) . 3_566 ?
C1A O1A La1A 93.59(19) . . ?
Si1A N1A La1A 131.89(17) . . ?
C1A N1A La1A 96.2(2) . . ?
C1A N1A Si1A 130.8(3) . . ?
Si2A N2A La1A 115.68(15) . . ?
Si2A N2A Si3A 119.97(16) . . ?
Si3A N2A La1A 124.34(17) . . ?
Si4A N3A La1A 112.71(13) . . ?
Si4A N3A Si5A 121.15(16) . . ?
Si5A N3A La1A 126.13(14) . . ?
O1A C1A La1A 60.36(16) . . ?
O1A C1A C2A 116.7(3) . . ?
N1A C1A La1A 58.65(18) . . ?
N1A C1A O1A 118.5(3) . . ?
N1A C1A C2A 124.7(3) . . ?
C2A C1A La1A 170.4(2) . . ?
C1A C2A C7A 111.6(5) . . ?
C3A C2A C1A 133.3(6) . . ?
C3A C2A C7A 114.1(7) . . ?
C3B C2A C1A 112.1(5) . . ?
C7B C2A C1A 126.2(5) . . ?
C7B C2A C3B 120.0(6) . . ?
C2A C3A H3A 118.5 . . ?
C2A C3A C4A 123.1(11) . . ?
C4A C3A H3A 118.5 . . ?
C2A C3B H3B 120.8 . . ?
C4B C3B C2A 118.5(7) . . ?
C4B C3B H3B 120.8 . . ?
C3A C4A H4A 119.2 . . ?
C5A C4A C3A 121.7(11) . . ?
C5A C4A H4A 119.2 . . ?
C3B C4B H4B 120.7 . . ?
C5B C4B C3B 118.7(8) . . ?
C5B C4B H4B 120.7 . . ?
C4A C5A H5A 119.5 . . ?
C4A C5A C6A 120.9(10) . . ?
C6A C5A H5A 119.5 . . ?
C4B C5B H5B 120.1 . . ?
C6B C5B C4B 119.8(8) . . ?
C6B C5B H5B 120.1 . . ?
C5A C6A H6A 121.6 . . ?
C5A C6A C7A 116.8(10) . . ?
C7A C6A H6A 121.6 . . ?
C5B C6B H6B 119.1 . . ?
C5B C6B C7B 121.8(9) . . ?
C7B C6B H6B 119.1 . . ?
C2A C7A H7A 118.8 . . ?
C6A C7A C2A 122.4(9) . . ?
C6A C7A H7A 118.8 . . ?
C2A C7B C6B 120.3(8) . . ?
C2A C7B H7B 119.8 . . ?
C6B C7B H7B 119.8 . . ?
Si1A C8A H8AA 109.5 . . ?
Si1A C8A H8AB 109.5 . . ?
Si1A C8A H8AC 109.5 . . ?
H8AA C8A H8AB 109.5 . . ?
H8AA C8A H8AC 109.5 . . ?
H8AB C8A H8AC 109.5 . . ?
Si1A C9A H9AA 109.5 . . ?
Si1A C9A H9AB 109.5 . . ?
Si1A C9A H9AC 109.5 . . ?
H9AA C9A H9AB 109.5 . . ?
H9AA C9A H9AC 109.5 . . ?
H9AB C9A H9AC 109.5 . . ?
Si1A C10A H10A 109.5 . . ?
Si1A C10A H10B 109.5 . . ?
Si1A C10A H10C 109.5 . . ?
H10A C10A H10B 109.5 . . ?
H10A C10A H10C 109.5 . . ?
H10B C10A H10C 109.5 . . ?
Si2A C11A H11A 109.5 . . ?
Si2A C11A H11B 109.5 . . ?
Si2A C11A H11C 109.5 . . ?
H11A C11A H11B 109.5 . . ?
H11A C11A H11C 109.5 . . ?
H11B C11A H11C 109.5 . . ?
Si2A C12A H12A 109.5 . . ?
Si2A C12A H12B 109.5 . . ?
Si2A C12A H12C 109.5 . . ?
H12A C12A H12B 109.5 . . ?
H12A C12A H12C 109.5 . . ?
H12B C12A H12C 109.5 . . ?
Si2A C13A H13A 109.5 . . ?
Si2A C13A H13B 109.5 . . ?
Si2A C13A H13C 109.5 . . ?
H13A C13A H13B 109.5 . . ?
H13A C13A H13C 109.5 . . ?
H13B C13A H13C 109.5 . . ?
Si3A C14A H14A 109.5 . . ?
Si3A C14A H14B 109.5 . . ?
Si3A C14A H14C 109.5 . . ?
H14A C14A H14B 109.5 . . ?
H14A C14A H14C 109.5 . . ?
H14B C14A H14C 109.5 . . ?
Si3A C15A H15A 109.5 . . ?
Si3A C15A H15B 109.5 . . ?
Si3A C15A H15C 109.5 . . ?
H15A C15A H15B 109.5 . . ?
H15A C15A H15C 109.5 . . ?
H15B C15A H15C 109.5 . . ?
Si3A C16A H16A 109.5 . . ?
Si3A C16A H16B 109.5 . . ?
Si3A C16A H16C 109.5 . . ?
H16A C16A H16B 109.5 . . ?
H16A C16A H16C 109.5 . . ?
H16B C16A H16C 109.5 . . ?
Si4A C17A H17A 109.5 . . ?
Si4A C17A H17B 109.5 . . ?
Si4A C17A H17C 109.5 . . ?
H17A C17A H17B 109.5 . . ?
H17A C17A H17C 109.5 . . ?
H17B C17A H17C 109.5 . . ?
Si4A C17B H17D 109.5 . . ?
Si4A C17B H17E 109.5 . . ?
Si4A C17B H17F 109.5 . . ?
H17D C17B H17E 109.5 . . ?
H17D C17B H17F 109.5 . . ?
H17E C17B H17F 109.5 . . ?
Si4A C18A H18A 109.5 . . ?
Si4A C18A H18B 109.5 . . ?
Si4A C18A H18C 109.5 . . ?
H18A C18A H18B 109.5 . . ?
H18A C18A H18C 109.5 . . ?
H18B C18A H18C 109.5 . . ?
Si4A C18B H18D 109.5 . . ?
Si4A C18B H18E 109.5 . . ?
Si4A C18B H18F 109.5 . . ?
H18D C18B H18E 109.5 . . ?
H18D C18B H18F 109.5 . . ?
H18E C18B H18F 109.5 . . ?
Si4A C19A H19A 109.5 . . ?
Si4A C19A H19B 109.5 . . ?
Si4A C19A H19C 109.5 . . ?
H19A C19A H19B 109.5 . . ?
H19A C19A H19C 109.5 . . ?
H19B C19A H19C 109.5 . . ?
Si5A C20A H20D 109.5 . . ?
Si5A C20A H20E 109.5 . . ?
Si5A C20A H20F 109.5 . . ?
H20D C20A H20E 109.5 . . ?
H20D C20A H20F 109.5 . . ?
H20E C20A H20F 109.5 . . ?
Si5A C20B H20A 109.5 . . ?
Si5A C20B H20B 109.5 . . ?
Si5A C20B H20C 109.5 . . ?
H20A C20B H20B 109.5 . . ?
H20A C20B H20C 109.5 . . ?
H20B C20B H20C 109.5 . . ?
Si5A C21A H21D 109.5 . . ?
Si5A C21A H21E 109.5 . . ?
Si5A C21A H21F 109.5 . . ?
H21D C21A H21E 109.5 . . ?
H21D C21A H21F 109.5 . . ?
H21E C21A H21F 109.5 . . ?
Si5A C21B H21A 109.5 . . ?
Si5A C21B H21B 109.5 . . ?
Si5A C21B H21C 109.5 . . ?
H21A C21B H21B 109.5 . . ?
H21A C21B H21C 109.5 . . ?
H21B C21B H21C 109.5 . . ?
Si5A C22A H22A 109.5 . . ?
Si5A C22A H22B 109.5 . . ?
Si5A C22A H22C 109.5 . . ?
H22A C22A H22B 109.5 . . ?
H22A C22A H22C 109.5 . . ?
H22B C22A H22C 109.5 . . ?

loop_
_geom_bond_atom_site_label_1
_geom_bond_atom_site_label_2
_geom_bond_distance
_geom_bond_site_symmetry_2
_geom_bond_publ_flag
La1 La1 4.2247(3) 3_656 ?
La1 Si2 3.4339(9) . ?
La1 Si4 3.4323(10) . ?
La1 O1 2.4719(19) 3_656 ?
La1 O1 2.606(2) . ?
La1 N1 2.590(2) . ?
La1 N2 2.384(3) . ?
La1 N3 2.382(3) . ?
La1 C1 3.003(3) . ?
Si1 N1 1.763(3) . ?
Si1 C8 1.860(4) . ?
Si1 C9 1.861(4) . ?
Si1 C10 1.855(4) . ?
Si2 N2 1.710(3) . ?
Si2 C11 1.878(4) . ?
Si2 C12 1.879(4) . ?
Si2 C13 1.874(4) . ?
Si3 N2 1.724(3) . ?
Si3 C14 1.875(4) . ?
Si3 C15 1.882(4) . ?
Si3 C16 1.887(4) . ?
Si4 N3 1.716(3) . ?
Si4 C17 1.892(4) . ?
Si4 C18 1.874(4) . ?
Si4 C19 1.866(5) . ?
Si5 N3 1.723(3) . ?
Si5 C20 1.874(4) . ?
Si5 C21 1.868(5) . ?
Si5 C22 1.883(4) . ?
O1 C1 1.325(3) . ?
N1 C1 1.291(4) . ?
C1 C2 1.486(4) . ?
C2 C3 1.382(5) . ?
C2 C7 1.401(5) . ?
C3 H3 0.9500 . ?
C3 C4 1.392(5) . ?
C4 H4 0.9500 . ?
C4 C5 1.380(6) . ?
C5 H5 0.9500 . ?
C5 C6 1.371(6) . ?
C6 H6 0.9500 . ?
C6 C7 1.382(5) . ?
C7 H7 0.9500 . ?
C8 H8A 0.9800 . ?
C8 H8B 0.9800 . ?
C8 H8C 0.9800 . ?
C9 H9A 0.9800 . ?
C9 H9B 0.9800 . ?
C9 H9C 0.9800 . ?
C10 H10D 0.9800 . ?
C10 H10E 0.9800 . ?
C10 H10F 0.9800 . ?
C11 H11D 0.9800 . ?
C11 H11E 0.9800 . ?
C11 H11F 0.9800 . ?
C12 H12D 0.9800 . ?
C12 H12E 0.9800 . ?
C12 H12F 0.9800 . ?
C13 H13D 0.9800 . ?
C13 H13E 0.9800 . ?
C13 H13F 0.9800 . ?
C14 H14D 0.9800 . ?
C14 H14E 0.9800 . ?
C14 H14F 0.9800 . ?
C15 H15D 0.9800 . ?
C15 H15E 0.9800 . ?
C15 H15F 0.9800 . ?
C16 H16D 0.9800 . ?
C16 H16E 0.9800 . ?
C16 H16F 0.9800 . ?
C17 H17G 0.9800 . ?
C17 H17H 0.9800 . ?
C17 H17I 0.9800 . ?
C18 H18G 0.9800 . ?
C18 H18H 0.9800 . ?
C18 H18I 0.9800 . ?
C19 H19D 0.9800 . ?
C19 H19E 0.9800 . ?
C19 H19F 0.9800 . ?
C20 H20G 0.9800 . ?
C20 H20H 0.9800 . ?
C20 H20I 0.9800 . ?
C21 H21G 0.9800 . ?
C21 H21H 0.9800 . ?
C21 H21I 0.9800 . ?
C22 H22D 0.9800 . ?
C22 H22E 0.9800 . ?
C22 H22F 0.9800 . ?
La1A La1A 4.1950(3) 3_566 ?
La1A Si2A 3.4793(11) . ?
La1A Si4A 3.4180(9) . ?
La1A O1A 2.627(2) . ?
La1A O1A 2.453(2) 3_566 ?
La1A N1A 2.591(3) . ?
La1A N2A 2.370(3) . ?
La1A N3A 2.376(3) . ?
La1A C1A 3.017(3) . ?
Si1A N1A 1.766(3) . ?
Si1A C8A 1.870(6) . ?
Si1A C9A 1.865(4) . ?
Si1A C10A 1.843(6) . ?
Si2A N2A 1.720(3) . ?
Si2A C11A 1.876(6) . ?
Si2A C12A 1.884(5) . ?
Si2A C13A 1.871(6) . ?
Si3A N2A 1.720(3) . ?
Si3A C14A 1.875(4) . ?
Si3A C15A 1.879(5) . ?
Si3A C16A 1.873(4) . ?
Si4A N3A 1.705(3) . ?
Si4A C17A 1.991(10) . ?
Si4A C17B 1.770(9) . ?
Si4A C18A 1.756(9) . ?
Si4A C18B 2.043(12) . ?
Si4A C19A 1.879(4) . ?
Si5A N3A 1.716(3) . ?
Si5A C20A 1.696(9) . ?
Si5A C20B 2.101(9) . ?
Si5A C21A 2.054(10) . ?
Si5A C21B 1.751(9) . ?
Si5A C22A 1.870(4) . ?
O1A C1A 1.327(4) . ?
N1A C1A 1.290(5) . ?
C1A C2A 1.483(5) . ?
C2A C3A 1.355(11) . ?
C2A C3B 1.449(9) . ?
C2A C7A 1.506(10) . ?
C2A C7B 1.323(8) . ?
C3A H3A 0.9500 . ?
C3A C4A 1.388(11) . ?
C3B H3B 0.9500 . ?
C3B C4B 1.415(9) . ?
C4A H4A 0.9500 . ?
C4A C5A 1.384(12) . ?
C4B H4B 0.9500 . ?
C4B C5B 1.390(10) . ?
C5A H5A 0.9500 . ?
C5A C6A 1.395(11) . ?
C5B H5B 0.9500 . ?
C5B C6B 1.377(10) . ?
C6A H6A 0.9500 . ?
C6A C7A 1.419(10) . ?
C6B H6B 0.9500 . ?
C6B C7B 1.382(9) . ?
C7A H7A 0.9500 . ?
C7B H7B 0.9500 . ?
C8A H8AA 0.9800 . ?
C8A H8AB 0.9800 . ?
C8A H8AC 0.9800 . ?
C9A H9AA 0.9800 . ?
C9A H9AB 0.9800 . ?
C9A H9AC 0.9800 . ?
C10A H10A 0.9800 . ?
C10A H10B 0.9800 . ?
C10A H10C 0.9800 . ?
C11A H11A 0.9800 . ?
C11A H11B 0.9800 . ?
C11A H11C 0.9800 . ?
C12A H12A 0.9800 . ?
C12A H12B 0.9800 . ?
C12A H12C 0.9800 . ?
C13A H13A 0.9800 . ?
C13A H13B 0.9800 . ?
C13A H13C 0.9800 . ?
C14A H14A 0.9800 . ?
C14A H14B 0.9800 . ?
C14A H14C 0.9800 . ?
C15A H15A 0.9800 . ?
C15A H15B 0.9800 . ?
C15A H15C 0.9800 . ?
C16A H16A 0.9800 . ?
C16A H16B 0.9800 . ?
C16A H16C 0.9800 . ?
C17A H17A 0.9800 . ?
C17A H17B 0.9800 . ?
C17A H17C 0.9800 . ?
C17B H17D 0.9800 . ?
C17B H17E 0.9800 . ?
C17B H17F 0.9800 . ?
C18A H18A 0.9800 . ?
C18A H18B 0.9800 . ?
C18A H18C 0.9800 . ?
C18B H18D 0.9800 . ?
C18B H18E 0.9800 . ?
C18B H18F 0.9800 . ?
C19A H19A 0.9800 . ?
C19A H19B 0.9800 . ?
C19A H19C 0.9800 . ?
C20A H20D 0.9800 . ?
C20A H20E 0.9800 . ?
C20A H20F 0.9800 . ?
C20B H20A 0.9800 . ?
C20B H20B 0.9800 . ?
C20B H20C 0.9800 . ?
C21A H21D 0.9800 . ?
C21A H21E 0.9800 . ?
C21A H21F 0.9800 . ?
C21B H21A 0.9800 . ?
C21B H21B 0.9800 . ?
C21B H21C 0.9800 . ?
C22A H22A 0.9800 . ?
C22A H22B 0.9800 . ?
C22A H22C 0.9800 . ?

loop_
_geom_torsion_atom_site_label_1
_geom_torsion_atom_site_label_2
_geom_torsion_atom_site_label_3
_geom_torsion_atom_site_label_4
_geom_torsion
_geom_torsion_site_symmetry_1
_geom_torsion_site_symmetry_2
_geom_torsion_site_symmetry_3
_geom_torsion_site_symmetry_4
_geom_torsion_publ_flag
La1 Si2 N2 Si3 -179.7(3) . . . . ?
La1 Si4 N3 Si5 179.0(3) . . . . ?
La1 O1 C1 La1 -154.5(4) 3_656 . . . ?
La1 O1 C1 N1 -145.9(3) 3_656 . . . ?
La1 O1 C1 N1 8.6(3) . . . . ?
La1 O1 C1 C2 -171.5(2) . . . . ?
La1 O1 C1 C2 34.0(5) 3_656 . . . ?
La1 N1 C1 O1 -8.7(3) . . . . ?
La1 N1 C1 C2 171.4(3) . . . . ?
Si1 N1 C1 La1 -165.0(3) . . . . ?
Si1 N1 C1 O1 -173.6(2) . . . . ?
Si1 N1 C1 C2 6.5(5) . . . . ?
O1 C1 C2 C3 56.3(4) . . . . ?
O1 C1 C2 C7 -123.1(3) . . . . ?
N1 C1 C2 C3 -123.8(4) . . . . ?
N1 C1 C2 C7 56.9(5) . . . . ?
C1 C2 C3 C4 178.9(3) . . . . ?
C1 C2 C7 C6 179.6(3) . . . . ?
C2 C3 C4 C5 1.3(6) . . . . ?
C3 C2 C7 C6 0.2(6) . . . . ?
C3 C4 C5 C6 0.6(7) . . . . ?
C4 C5 C6 C7 -2.1(7) . . . . ?
C5 C6 C7 C2 1.7(6) . . . . ?
C7 C2 C3 C4 -1.7(6) . . . . ?
C8 Si1 N1 La1 -117.7(2) . . . . ?
C8 Si1 N1 C1 42.1(4) . . . . ?
C9 Si1 N1 La1 117.2(2) . . . . ?
C9 Si1 N1 C1 -83.1(3) . . . . ?
C10 Si1 N1 La1 -0.7(2) . . . . ?
C10 Si1 N1 C1 159.1(3) . . . . ?
C11 Si2 N2 La1 -1.5(2) . . . . ?
C11 Si2 N2 Si3 178.8(2) . . . . ?
C12 Si2 N2 La1 115.1(2) . . . . ?
C12 Si2 N2 Si3 -64.6(3) . . . . ?
C13 Si2 N2 La1 -120.8(2) . . . . ?
C13 Si2 N2 Si3 59.5(3) . . . . ?
C14 Si3 N2 La1 -138.0(2) . . . . ?
C14 Si3 N2 Si2 41.6(3) . . . . ?
C15 Si3 N2 La1 102.4(2) . . . . ?
C15 Si3 N2 Si2 -78.0(2) . . . . ?
C16 Si3 N2 La1 -20.2(3) . . . . ?
C16 Si3 N2 Si2 159.4(2) . . . . ?
C17 Si4 N3 La1 15.6(2) . . . . ?
C17 Si4 N3 Si5 -165.38(18) . . . . ?
C18 Si4 N3 La1 133.4(2) . . . . ?
C18 Si4 N3 Si5 -47.6(3) . . . . ?
C19 Si4 N3 La1 -103.1(2) . . . . ?
C19 Si4 N3 Si5 75.9(3) . . . . ?
C20 Si5 N3 La1 142.58(19) . . . . ?
C20 Si5 N3 Si4 -36.2(2) . . . . ?
C21 Si5 N3 La1 25.1(3) . . . . ?
C21 Si5 N3 Si4 -153.7(2) . . . . ?
C22 Si5 N3 La1 -95.0(2) . . . . ?
C22 Si5 N3 Si4 86.2(3) . . . . ?
La1A Si2A N2A Si3A -178.4(3) . . . . ?
La1A Si4A N3A Si5A 178.9(3) . . . . ?
La1A O1A C1A La1A 150.9(4) 3_566 . . . ?
La1A O1A C1A N1A 143.0(3) 3_566 . . . ?
La1A O1A C1A N1A -8.0(3) . . . . ?
La1A O1A C1A C2A -39.4(5) 3_566 . . . ?
La1A O1A C1A C2A 169.6(3) . . . . ?
La1A N1A C1A O1A 8.1(3) . . . . ?
La1A N1A C1A C2A -169.3(3) . . . . ?
Si1A N1A C1A La1A 168.9(4) . . . . ?
Si1A N1A C1A O1A 177.0(2) . . . . ?
Si1A N1A C1A C2A -0.4(5) . . . . ?
O1A C1A C2A C3A 122.9(11) . . . . ?
O1A C1A C2A C3B 123.3(6) . . . . ?
O1A C1A C2A C7A -44.5(6) . . . . ?
O1A C1A C2A C7B -71.5(8) . . . . ?
N1A C1A C2A C3A -59.7(12) . . . . ?
N1A C1A C2A C3B -59.3(7) . . . . ?
N1A C1A C2A C7A 132.9(6) . . . . ?
N1A C1A C2A C7B 105.9(8) . . . . ?
C1A C2A C3A C4A -178.9(10) . . . . ?
C1A C2A C3B C4B 177.5(7) . . . . ?
C1A C2A C7A C6A -178.5(8) . . . . ?
C1A C2A C7B C6B -174.1(7) . . . . ?
C2A C3A C4A C5A 6(2) . . . . ?
C2A C3B C4B C5B -6.4(13) . . . . ?
C3A C2A C7A C6A 11.5(14) . . . . ?
C3A C4A C5A C6A 2(2) . . . . ?
C3B C2A C7B C6B -10.0(13) . . . . ?
C3B C4B C5B C6B 0.5(14) . . . . ?
C4A C5A C6A C7A -2.0(18) . . . . ?
C4B C5B C6B C7B 1.1(16) . . . . ?
C5A C6A C7A C2A -4.8(15) . . . . ?
C5B C6B C7B C2A 3.9(15) . . . . ?
C7A C2A C3A C4A -11.7(18) . . . . ?
C7B C2A C3B C4B 11.3(13) . . . . ?
C8A Si1A N1A La1A -105.3(3) . . . . ?
C8A Si1A N1A C1A 89.7(4) . . . . ?
C9A Si1A N1A La1A 130.0(2) . . . . ?
C9A Si1A N1A C1A -35.1(4) . . . . ?
C10A Si1A N1A La1A 11.7(3) . . . . ?
C10A Si1A N1A C1A -153.4(4) . . . . ?
C11A Si2A N2A La1A -19.4(2) . . . . ?
C11A Si2A N2A Si3A 162.2(2) . . . . ?
C12A Si2A N2A La1A -137.5(3) . . . . ?
C12A Si2A N2A Si3A 44.2(4) . . . . ?
C13A Si2A N2A La1A 100.1(2) . . . . ?
C13A Si2A N2A Si3A -78.3(3) . . . . ?
C14A Si3A N2A La1A -135.7(2) . . . . ?
C14A Si3A N2A Si2A 42.5(3) . . . . ?
C15A Si3A N2A La1A -17.9(3) . . . . ?
C15A Si3A N2A Si2A 160.3(2) . . . . ?
C16A Si3A N2A La1A 101.8(2) . . . . ?
C16A Si3A N2A Si2A -80.0(3) . . . . ?
C17A Si4A N3A La1A -116.7(4) . . . . ?
C17A Si4A N3A Si5A 62.2(4) . . . . ?
C17B Si4A N3A La1A -137.8(6) . . . . ?
C17B Si4A N3A Si5A 41.1(6) . . . . ?
C18A Si4A N3A La1A 122.7(6) . . . . ?
C18A Si4A N3A Si5A -58.4(6) . . . . ?
C18B Si4A N3A La1A 102.8(4) . . . . ?
C18B Si4A N3A Si5A -78.2(5) . . . . ?
C19A Si4A N3A La1A -7.2(2) . . . . ?
C19A Si4A N3A Si5A 171.8(2) . . . . ?
C20A Si5A N3A La1A 141.0(5) . . . . ?
C20A Si5A N3A Si4A -37.7(5) . . . . ?
C20B Si5A N3A La1A 120.1(4) . . . . ?
C20B Si5A N3A Si4A -58.7(4) . . . . ?
C21A Si5A N3A La1A -100.5(4) . . . . ?
C21A Si5A N3A Si4A 80.8(4) . . . . ?
C21B Si5A N3A La1A -125.8(5) . . . . ?
C21B Si5A N3A Si4A 55.4(5) . . . . ?
C22A Si5A N3A La1A 9.6(3) . . . . ?
C22A Si5A N3A Si4A -169.2(2) . . . . ?

loop_
_exptl_oxdiff_crystal_face_indexfrac_h
_exptl_oxdiff_crystal_face_indexfrac_k
_exptl_oxdiff_crystal_face_indexfrac_l
_exptl_oxdiff_crystal_face_x
_exptl_oxdiff_crystal_face_y
_exptl_oxdiff_crystal_face_z
-0.9996 -0.9995 -0.0001 0.0104 0.0554 -0.0121
0.9996 0.9995 0.0001 -0.0104 -0.0554 0.0121
-1.0011 0.9994 -0.9996 0.0492 -0.0194 0.0411
1.0011 -0.9994 0.9996 -0.0492 0.0194 -0.0411
-0.0001 -0.0002 -0.9998 0.0302 -0.0080 -0.0122
0.0001 0.0002 0.9998 -0.0302 0.0080 0.0122
1.0003 -0.0001 -0.0000 -0.0147 -0.0220 -0.0206
